data_7056217
loop_
_publ_author_name
'Pog\'any, Luk\'a\<s'
'Moncol, Jan'
'Pavlik, Jan'
'Salitros, Ivan'

_publ_section_title
;
 Series of High Spin Mononuclear Iron(III) Complexes with Schiff Base
 ligands derived from 2-hydroxybenzophenones
;
_journal_name_full 'New J. Chem.'
_journal_paper_doi 10.1039/C7NJ00617A
_journal_year 2017
_chemical_formula_moiety 'C33 H31 Br2 Fe N6 O2'
_chemical_formula_sum 'C33 H31 Br2 Fe N6 O2'
_chemical_formula_weight 759.31
_space_group_crystal_system triclinic
_space_group_IT_number 2
_space_group_name_Hall '-P 1'
_space_group_name_H-M_alt 'P -1'
_symmetry_space_group_name_Hall '-P 1'
_symmetry_space_group_name_H-M 'P -1'
_atom_sites_solution_hydrogens geom
_atom_sites_solution_primary iterative
_audit_creation_date 2017-01-05
_audit_creation_method
;
Olex2 1.2
(compiled 2016.11.30 svn.r3356 for OlexSys, GUI svn.r5269)
;
_audit_update_record
;
2017-01-05 deposited with the CCDC.
2017-05-22 downloaded from the CCDC.
;
_cell_angle_alpha 101.157(2)
_cell_angle_beta 96.653(2)
_cell_angle_gamma 110.337(2)
_cell_formula_units_Z 2
_cell_length_a 10.1152(3)
_cell_length_b 13.0131(3)
_cell_length_c 13.8985(4)
_cell_measurement_reflns_used 48268
_cell_measurement_temperature 110
_cell_measurement_theta_max 72.11
_cell_measurement_theta_min 3.31
_cell_volume 1649.33(8)
_computing_cell_refinement 'STOE X-AREA'
_computing_data_collection 'STOE X-AREA'
_computing_data_reduction 'STOE X-RED'
_computing_molecular_graphics 'Olex2 (Dolomanov et al., 2009)'
_computing_publication_material 'Olex2 (Dolomanov et al., 2009)'
_computing_structure_refinement 'ShelXL (Sheldrick, 2015)'
_computing_structure_solution
;
Superflip (Palatinus & Chapuis, 2007;Palatinus & van der Lee, 2008;
Palatinus et al., 2012)
;
_diffrn_ambient_temperature 110.0
_diffrn_detector Pilatus300K
_diffrn_detector_area_resol_mean 5.81
_diffrn_detector_type STOE
_diffrn_measured_fraction_theta_full 0.988
_diffrn_measured_fraction_theta_max 0.965
_diffrn_measurement_device_type 'Stoe StadiVari'
_diffrn_measurement_method '\w scans'
_diffrn_radiation_collimation '0.6 mm diameter'
_diffrn_radiation_monochromator 'Graded multilayer mirror'
_diffrn_radiation_polarisn_norm 270
_diffrn_radiation_type 'Cu K\a'
_diffrn_radiation_wavelength 1.54186
_diffrn_reflns_av_R_equivalents 0.0314
_diffrn_reflns_av_unetI/netI 0.0327
_diffrn_reflns_Laue_measured_fraction_full 0.988
_diffrn_reflns_Laue_measured_fraction_max 0.965
_diffrn_reflns_limit_h_max 8
_diffrn_reflns_limit_h_min -12
_diffrn_reflns_limit_k_max 14
_diffrn_reflns_limit_k_min -15
_diffrn_reflns_limit_l_max 15
_diffrn_reflns_limit_l_min -16
_diffrn_reflns_number 36401
_diffrn_reflns_point_group_measured_fraction_full 0.988
_diffrn_reflns_point_group_measured_fraction_max 0.965
_diffrn_reflns_theta_full 67.686
_diffrn_reflns_theta_max 71.49
_diffrn_reflns_theta_min 3.31
_diffrn_source 'Genix3D Cu HF'
_diffrn_source_current 0.600
_diffrn_source_power 0.030
_diffrn_source_voltage 50
_exptl_absorpt_coefficient_mu 6.819
_exptl_absorpt_correction_T_max 0.281
_exptl_absorpt_correction_T_min 0.194
_exptl_absorpt_correction_type multi-scan
_exptl_absorpt_process_details X-AREA
_exptl_crystal_colour 'reddish black'
_exptl_crystal_colour_modifier reddish
_exptl_crystal_colour_primary black
_exptl_crystal_density_diffrn 1.529
_exptl_crystal_description prism
_exptl_crystal_F_000 766
_exptl_crystal_size_max 0.26
_exptl_crystal_size_mid 0.21
_exptl_crystal_size_min 0.09
_refine_diff_density_max 0.839
_refine_diff_density_min -0.829
_refine_diff_density_rms 0.073
_refine_ls_extinction_method none
_refine_ls_goodness_of_fit_ref 0.959
_refine_ls_hydrogen_treatment constr
_refine_ls_matrix_type full
_refine_ls_number_parameters 427
_refine_ls_number_reflns 6192
_refine_ls_number_restraints 486
_refine_ls_restrained_S_all 0.923
_refine_ls_R_factor_all 0.0348
_refine_ls_R_factor_gt 0.0303
_refine_ls_shift/su_max 0.002
_refine_ls_shift/su_mean 0.000
_refine_ls_structure_factor_coef Fsqd
_refine_ls_weighting_details 'w=1/[\s^2^(Fo^2^)+(0.0568P)^2^] where P=(Fo^2^+2Fc^2^)/3'
_refine_ls_weighting_scheme calc
_refine_ls_wR_factor_gt 0.0788
_refine_ls_wR_factor_ref 0.0801
_reflns_Friedel_coverage 0.000
_reflns_number_gt 5224
_reflns_number_total 6192
_reflns_threshold_expression 'I > 2\s(I)'
_cod_data_source_file c7nj00617a2.cif
_cod_data_source_block lp239-2
_cod_database_code 7056217
_shelx_space_group_comment
;
The symmetry employed for this shelxl refinement is uniquely defined
by the following loop, which should always be used as a source of
symmetry information in preference to the above space-group names.
They are only intended as comments.
;
_shelx_estimated_absorpt_t_max 0.579
_shelx_estimated_absorpt_t_min 0.270
_olex2_refinement_description
;
1. Fixed Uiso
 At 1.2 times of:
  All C(H) groups, All C(H,H) groups
 At 1.5 times of:
  All C(H,H,H) groups
2. Uiso/Uaniso restraints and constraints
Uanis(C19A) = Uanis(C19B)
Uanis(C18A) = Uanis(C18A)
Uanis(C17A) = Uanis(C17B)
Uanis(C35A) = Uanis(C35B)
Uanis(C16A) = Uanis(C16B)
Uanis(C15A) = Uanis(C15B)
Uanis(C14A) = Uanis(C14B)
3. Rigid body (RIGU) restrains
 All non-hydrogen atoms
 with sigma for 1-2 distances of 0.004 and sigma for 1-3 distances of 0.004
4. Same fragment restrains
{C14B, C15B, C16B, C17B, C14, C19B, C35B} sigma for 1-2: 0.01, 1-3: 0.04
as
{C14A, C15A, C16A, C17A, C18A, C19A, C35A}
5. Others
 Sof(C14B)=Sof(H14C)=Sof(H14D)=Sof(C15B)=Sof(H15C)=Sof(H15D)=Sof(C16B)=
 Sof(H16C)=Sof(H16D)=Sof(C17B)=Sof(H17C)=Sof(H17D)=Sof(C14)=Sof(H14E)=Sof(H14F)=
 Sof(C19B)=Sof(H19C)=Sof(H19D)=Sof(C35B)=Sof(H35D)=Sof(H35E)=Sof(H35F)=1-FVAR(1)
 Sof(C14A)=Sof(H14A)=Sof(H14B)=Sof(C15A)=Sof(H15A)=Sof(H15B)=Sof(C16A)=
 Sof(H16A)=Sof(H16B)=Sof(C17A)=Sof(H17A)=Sof(H17B)=Sof(C18A)=Sof(H18A)=
 Sof(H18B)=Sof(C19A)=Sof(H19A)=Sof(H19B)=Sof(C35A)=Sof(H35A)=Sof(H35B)=
 Sof(H35C)=FVAR(1)
6.a Secondary CH2 refined with riding coordinates:
 C14A(H14A,H14B), C15A(H15A,H15B), C16A(H16A,H16B), C17A(H17A,H17B), C18A(H18A,
 H18B), C19A(H19A,H19B), C14B(H14C,H14D), C15B(H15C,H15D), C16B(H16C,H16D),
 C17B(H17C,H17D), C14(H14E,H14F), C19B(H19C,H19D)
6.b Aromatic/amide H refined with riding coordinates:
 C2(H2), C3(H3), C5(H5), C9(H9), C10(H10), C11(H11), C12(H12), C13(H13),
 C22(H22), C23(H23), C24(H24), C25(H25), C26(H26), C28(H28), C30(H30), C31(H31)
6.c Idealised Me refined as rotating group:
 C35A(H35A,H35B,H35C), C35B(H35D,H35E,H35F)
;
_shelx_shelxl_version_number 2016/6
_olex2_submission_special_instructions 'No special instructions were received'

loop_
_space_group_symop_operation_xyz
'x, y, z'
'-x, -y, -z'

loop_
_atom_site_label
_atom_site_type_symbol
_atom_site_fract_x
_atom_site_fract_y
_atom_site_fract_z
_atom_site_U_iso_or_equiv
_atom_site_adp_type
_atom_site_occupancy
_atom_site_site_symmetry_order
_atom_site_calc_flag
_atom_site_refinement_flags_posn
_atom_site_refinement_flags_adp
_atom_site_refinement_flags_occupancy
_atom_site_disorder_assembly
_atom_site_disorder_group
Br1 Br 0.83461(3) 0.90776(2) 1.06874(2) 0.04480(9) Uani 1 1 d . U . . .
Br2 Br 0.23993(3) 0.12700(3) 0.23278(2) 0.04940(10) Uani 1 1 d . U . . .
Fe1 Fe 0.72522(4) 0.38000(3) 0.72808(2) 0.02694(9) Uani 1 1 d . U . . .
O1 O 0.73069(17) 0.42542(13) 0.87159(11) 0.0295(3) Uani 1 1 d . U . . .
O2 O 0.73050(17) 0.33162(14) 0.58827(11) 0.0343(4) Uani 1 1 d . U . . .
N1 N 0.9312(2) 0.50934(16) 0.76078(13) 0.0291(4) Uani 1 1 d . U . . .
N2 N 0.8410(2) 0.26417(16) 0.76342(13) 0.0313(4) Uani 1 1 d . U . . .
N3 N 0.5404(2) 0.23014(15) 0.70041(13) 0.0276(4) Uani 1 1 d . U . . .
N4 N 0.6104(2) 0.47251(18) 0.69546(15) 0.0381(5) Uani 1 1 d . U . . .
N5 N 0.5270(2) 0.4952(2) 0.74164(17) 0.0447(5) Uani 1 1 d . U . . .
N6 N 0.4462(3) 0.5195(3) 0.7849(2) 0.0700(8) Uani 1 1 d . U . . .
C1 C 0.7632(2) 0.53242(18) 0.91656(15) 0.0264(4) Uani 1 1 d . U . . .
C2 C 0.6890(2) 0.5580(2) 0.99156(16) 0.0295(4) Uani 1 1 d . U . . .
H2 H 0.622785 0.497971 1.011754 0.035 Uiso 1 1 calc R . . . .
C3 C 0.7101(2) 0.6682(2) 1.03636(17) 0.0317(5) Uani 1 1 d . U . . .
H3 H 0.656932 0.683885 1.085387 0.038 Uiso 1 1 calc R . . . .
C4 C 0.8095(3) 0.75532(19) 1.00906(17) 0.0319(5) Uani 1 1 d . U . . .
C5 C 0.8933(3) 0.73522(19) 0.94249(16) 0.0310(5) Uani 1 1 d . U . . .
H5 H 0.965782 0.797003 0.928725 0.037 Uiso 1 1 calc R . . . .
C6 C 0.8724(2) 0.62348(19) 0.89458(15) 0.0282(4) Uani 1 1 d . U . . .
C7 C 0.9702(2) 0.60352(19) 0.82871(16) 0.0284(4) Uani 1 1 d . U . . .
C8 C 1.1192(2) 0.69229(19) 0.84843(16) 0.0287(4) Uani 1 1 d . U . . .
C9 C 1.1481(3) 0.7861(2) 0.80841(17) 0.0339(5) Uani 1 1 d . U . . .
H9 H 1.073038 0.794472 0.766764 0.041 Uiso 1 1 calc R . . . .
C10 C 1.2869(3) 0.8675(2) 0.82955(19) 0.0384(5) Uani 1 1 d . U . . .
H10 H 1.306369 0.931913 0.802740 0.046 Uiso 1 1 calc R . . . .
C11 C 1.3973(3) 0.8553(2) 0.88962(18) 0.0395(5) Uani 1 1 d . U . . .
H11 H 1.491743 0.911711 0.904504 0.047 Uiso 1 1 calc R . . . .
C12 C 1.3695(3) 0.7613(2) 0.92766(18) 0.0388(5) Uani 1 1 d . U . . .
H12 H 1.445460 0.752155 0.967641 0.047 Uiso 1 1 calc R . . . .
C13 C 1.2311(3) 0.6800(2) 0.90766(17) 0.0330(5) Uani 1 1 d . U . . .
H13 H 1.212433 0.615621 0.934430 0.040 Uiso 1 1 calc R . . . .
C20 C 0.4514(2) 0.17856(18) 0.61562(16) 0.0265(4) Uani 1 1 d . U . . .
C21 C 0.3141(2) 0.08140(19) 0.60874(16) 0.0290(4) Uani 1 1 d . U . . .
C22 C 0.3027(3) -0.0296(2) 0.57888(18) 0.0347(5) Uani 1 1 d . U . . .
H22 H 0.382566 -0.045297 0.560484 0.042 Uiso 1 1 calc R . . . .
C23 C 0.1755(3) -0.1179(2) 0.57563(19) 0.0366(5) Uani 1 1 d . U . . .
H23 H 0.168754 -0.193881 0.555459 0.044 Uiso 1 1 calc R . . . .
C24 C 0.0584(3) -0.0960(2) 0.60159(19) 0.0373(5) Uani 1 1 d . U . . .
H24 H -0.029120 -0.156527 0.598935 0.045 Uiso 1 1 calc R . . . .
C25 C 0.0699(3) 0.0141(2) 0.6312(3) 0.0508(7) Uani 1 1 d . U . . .
H25 H -0.010315 0.029434 0.649458 0.061 Uiso 1 1 calc R . . . .
C26 C 0.1957(3) 0.1026(2) 0.6349(2) 0.0431(6) Uani 1 1 d . U . . .
H26 H 0.201784 0.178423 0.655409 0.052 Uiso 1 1 calc R . . . .
C27 C 0.4810(2) 0.21184(19) 0.52213(16) 0.0282(4) Uani 1 1 d . U . . .
C28 C 0.3697(3) 0.1639(2) 0.43636(17) 0.0320(5) Uani 1 1 d . U . . .
H28 H 0.277681 0.113480 0.440438 0.038 Uiso 1 1 calc R . . . .
C29 C 0.3934(3) 0.1896(2) 0.34712(17) 0.0355(5) Uani 1 1 d . U . . .
C30 C 0.5278(3) 0.2605(2) 0.33797(17) 0.0366(5) Uani 1 1 d . U . . .
H30 H 0.542747 0.277736 0.275745 0.044 Uiso 1 1 calc R . . . .
C31 C 0.6386(3) 0.3055(2) 0.41956(17) 0.0344(5) Uani 1 1 d . U . . .
H31 H 0.731120 0.351885 0.412410 0.041 Uiso 1 1 calc R . . . .
C32 C 0.6191(2) 0.28472(19) 0.51395(16) 0.0289(4) Uani 1 1 d . U . . .
C14A C 1.030(6) 0.486(3) 0.697(5) 0.0321(18) Uani 0.424(3) 1 d D U P A 1
H14A H 1.114047 0.556401 0.703152 0.038 Uiso 0.424(3) 1 calc R . P A 1
H14B H 0.979809 0.457273 0.625597 0.038 Uiso 0.424(3) 1 calc R . P A 1
C15A C 1.081(2) 0.3972(16) 0.729(2) 0.036(2) Uani 0.424(3) 1 d D U P A 1
H15A H 1.159635 0.392750 0.694433 0.043 Uiso 0.424(3) 1 calc R . P A 1
H15B H 1.121219 0.424118 0.801621 0.043 Uiso 0.424(3) 1 calc R . P A 1
C16A C 0.9674(6) 0.2792(5) 0.7084(4) 0.0362(7) Uani 0.424(3) 1 d D U P A 1
H16A H 1.015568 0.228802 0.725710 0.043 Uiso 0.424(3) 1 calc R . P A 1
H16B H 0.927377 0.252508 0.635600 0.043 Uiso 0.424(3) 1 calc R . P A 1
C17A C 0.7499(6) 0.1438(5) 0.7290(4) 0.0334(7) Uani 0.424(3) 1 d D U P A 1
H17A H 0.810275 0.099556 0.739169 0.040 Uiso 0.424(3) 1 calc R . P A 1
H17B H 0.712597 0.125980 0.656222 0.040 Uiso 0.424(3) 1 calc R . P A 1
C18A C 0.6228(9) 0.1048(8) 0.7805(7) 0.032(2) Uani 0.424(3) 1 d D U P A 1
H18A H 0.561874 0.025084 0.745866 0.039 Uiso 0.424(3) 1 calc R . P A 1
H18B H 0.659954 0.106585 0.850138 0.039 Uiso 0.424(3) 1 calc R . P A 1
C19A C 0.529(3) 0.174(2) 0.783(2) 0.0286(14) Uani 0.424(3) 1 d D U P A 1
H19A H 0.427716 0.124236 0.777321 0.034 Uiso 0.424(3) 1 calc R . P A 1
H19B H 0.559748 0.232017 0.847488 0.034 Uiso 0.424(3) 1 calc R . P A 1
C35A C 0.9039(7) 0.2891(5) 0.8718(4) 0.0403(8) Uani 0.424(3) 1 d D U P A 1
H35A H 0.973833 0.367395 0.894542 0.060 Uiso 0.424(3) 1 calc GR . P A 1
H35B H 0.952177 0.237343 0.881846 0.060 Uiso 0.424(3) 1 calc GR . P A 1
H35C H 0.827109 0.278998 0.910363 0.060 Uiso 0.424(3) 1 calc GR . P A 1
C14B C 1.034(4) 0.482(3) 0.705(3) 0.0321(18) Uani 0.576(3) 1 d D U P A 2
H14C H 1.118212 0.552280 0.711180 0.038 Uiso 0.576(3) 1 calc R . P A 2
H14D H 0.988468 0.449412 0.633662 0.038 Uiso 0.576(3) 1 calc R . P A 2
C15B C 1.0841(16) 0.3975(12) 0.7460(16) 0.036(2) Uani 0.576(3) 1 d D U P A 2
H15C H 1.091102 0.342709 0.688531 0.043 Uiso 0.576(3) 1 calc R . P A 2
H15D H 1.182197 0.439400 0.787100 0.043 Uiso 0.576(3) 1 calc R . P A 2
C16B C 0.9911(4) 0.3315(4) 0.8084(3) 0.0362(7) Uani 0.576(3) 1 d D U P A 2
H16C H 1.035459 0.280175 0.828932 0.043 Uiso 0.576(3) 1 calc R . P A 2
H16D H 0.994448 0.385860 0.870192 0.043 Uiso 0.576(3) 1 calc R . P A 2
C17B C 0.7764(4) 0.2053(3) 0.8397(3) 0.0334(7) Uani 0.576(3) 1 d D U P A 2
H17C H 0.791304 0.263994 0.901556 0.040 Uiso 0.576(3) 1 calc R . P A 2
H17D H 0.831207 0.158906 0.856114 0.040 Uiso 0.576(3) 1 calc R . P A 2
C14 C 0.6173(7) 0.1293(5) 0.8117(5) 0.0315(15) Uani 0.576(3) 1 d D U P A 2
H14E H 0.602050 0.068851 0.751104 0.038 Uiso 0.576(3) 1 calc R . P A 2
H14F H 0.591664 0.092386 0.866522 0.038 Uiso 0.576(3) 1 calc R . P A 2
C19B C 0.5154(18) 0.1887(15) 0.7916(15) 0.0286(14) Uani 0.576(3) 1 d D U P A 2
H19C H 0.414460 0.135476 0.781495 0.034 Uiso 0.576(3) 1 calc R . P A 2
H19D H 0.533339 0.253131 0.849363 0.034 Uiso 0.576(3) 1 calc R . P A 2
C35B C 0.8254(5) 0.1782(4) 0.6728(3) 0.0403(8) Uani 0.576(3) 1 d D U P A 2
H35D H 0.723017 0.134527 0.644488 0.060 Uiso 0.576(3) 1 calc GR . P A 2
H35E H 0.871458 0.127254 0.689664 0.060 Uiso 0.576(3) 1 calc GR . P A 2
H35F H 0.871322 0.215269 0.623652 0.060 Uiso 0.576(3) 1 calc GR . P A 2

loop_
_atom_site_aniso_label
_atom_site_aniso_U_11
_atom_site_aniso_U_22
_atom_site_aniso_U_33
_atom_site_aniso_U_23
_atom_site_aniso_U_13
_atom_site_aniso_U_12
Br1 0.05330(18) 0.03493(14) 0.04524(16) 0.00250(11) 0.01804(13) 0.01706(13)
Br2 0.04469(17) 0.0735(2) 0.02854(13) 0.01042(12) -0.00369(11) 0.02540(15)
Fe1 0.02608(19) 0.02937(18) 0.02221(17) 0.00549(13) 0.00305(13) 0.00779(15)
O1 0.0306(8) 0.0299(7) 0.0273(7) 0.0070(6) 0.0070(6) 0.0103(7)
O2 0.0300(9) 0.0414(9) 0.0241(7) 0.0072(6) 0.0043(6) 0.0056(7)
N1 0.0277(10) 0.0343(9) 0.0235(8) 0.0067(7) 0.0062(7) 0.0095(8)
N2 0.0324(11) 0.0350(10) 0.0262(9) 0.0053(8) 0.0045(8) 0.0144(9)
N3 0.0268(10) 0.0314(9) 0.0250(9) 0.0082(7) 0.0054(7) 0.0111(8)
N4 0.0384(12) 0.0406(11) 0.0363(10) 0.0116(9) 0.0036(9) 0.0163(10)
N5 0.0316(12) 0.0576(14) 0.0461(12) 0.0211(11) 0.0015(10) 0.0162(11)
N6 0.0486(16) 0.113(2) 0.0662(17) 0.0329(17) 0.0168(14) 0.0451(17)
C1 0.0231(11) 0.0317(10) 0.0237(10) 0.0058(8) 0.0009(8) 0.0115(9)
C2 0.0225(11) 0.0363(11) 0.0284(10) 0.0082(9) 0.0038(9) 0.0099(10)
C3 0.0269(12) 0.0408(12) 0.0282(11) 0.0053(9) 0.0058(9) 0.0153(10)
C4 0.0324(12) 0.0333(11) 0.0290(11) 0.0027(9) 0.0026(9) 0.0153(10)
C5 0.0316(12) 0.0328(11) 0.0276(11) 0.0073(9) 0.0054(9) 0.0113(10)
C6 0.0261(11) 0.0349(11) 0.0236(10) 0.0073(9) 0.0038(8) 0.0119(10)
C7 0.0275(12) 0.0335(11) 0.0240(10) 0.0099(8) 0.0042(8) 0.0101(10)
C8 0.0298(12) 0.0320(11) 0.0239(10) 0.0061(8) 0.0089(9) 0.0106(10)
C9 0.0353(13) 0.0365(12) 0.0308(11) 0.0100(9) 0.0097(10) 0.0127(11)
C10 0.0435(15) 0.0317(11) 0.0369(12) 0.0078(10) 0.0165(11) 0.0084(11)
C11 0.0321(13) 0.0398(13) 0.0338(12) 0.0012(10) 0.0096(10) 0.0017(11)
C12 0.0314(13) 0.0503(14) 0.0279(11) 0.0052(10) 0.0035(10) 0.0106(12)
C13 0.0317(13) 0.0396(12) 0.0272(11) 0.0097(9) 0.0072(9) 0.0118(11)
C20 0.0258(11) 0.0303(10) 0.0256(10) 0.0060(8) 0.0050(8) 0.0140(9)
C21 0.0262(11) 0.0345(11) 0.0246(10) 0.0052(9) 0.0034(9) 0.0111(10)
C22 0.0298(12) 0.0358(12) 0.0391(12) 0.0067(10) 0.0081(10) 0.0144(11)
C23 0.0352(13) 0.0317(11) 0.0400(13) 0.0059(10) 0.0048(10) 0.0117(11)
C24 0.0274(13) 0.0378(12) 0.0404(13) 0.0080(10) 0.0025(10) 0.0069(11)
C25 0.0312(14) 0.0444(14) 0.078(2) 0.0108(14) 0.0204(14) 0.0156(12)
C26 0.0328(14) 0.0357(12) 0.0612(17) 0.0067(12) 0.0141(12) 0.0149(11)
C27 0.0309(12) 0.0318(11) 0.0247(10) 0.0061(8) 0.0057(9) 0.0157(10)
C28 0.0315(13) 0.0367(12) 0.0290(11) 0.0059(9) 0.0035(9) 0.0165(11)
C29 0.0406(14) 0.0420(12) 0.0265(11) 0.0064(9) 0.0025(10) 0.0212(11)
C30 0.0492(15) 0.0409(12) 0.0258(11) 0.0102(9) 0.0100(10) 0.0225(12)
C31 0.0400(14) 0.0351(12) 0.0274(11) 0.0075(9) 0.0086(10) 0.0129(11)
C32 0.0329(12) 0.0305(10) 0.0229(10) 0.0038(8) 0.0043(9) 0.0134(10)
C14A 0.029(2) 0.0384(19) 0.025(7) 0.0044(16) 0.009(3) 0.0094(14)
C15A 0.0301(14) 0.0462(14) 0.033(7) 0.008(2) 0.008(2) 0.0160(12)
C16A 0.0292(17) 0.0446(17) 0.0358(16) 0.0077(14) 0.0048(13) 0.0169(15)
C17A 0.0361(18) 0.0353(16) 0.0306(16) 0.0111(13) 0.0046(13) 0.0146(14)
C18A 0.036(4) 0.035(4) 0.029(5) 0.011(4) 0.005(3) 0.016(3)
C19A 0.033(3) 0.029(4) 0.023(3) 0.006(3) 0.007(2) 0.0106(14)
C35A 0.043(2) 0.0465(19) 0.0331(16) 0.0043(14) 0.0051(15) 0.0228(17)
C14B 0.029(2) 0.0384(19) 0.025(7) 0.0044(16) 0.009(3) 0.0094(14)
C15B 0.0301(14) 0.0462(14) 0.033(7) 0.008(2) 0.008(2) 0.0160(12)
C16B 0.0292(17) 0.0446(17) 0.0358(16) 0.0077(14) 0.0048(13) 0.0169(15)
C17B 0.0361(18) 0.0353(16) 0.0306(16) 0.0111(13) 0.0046(13) 0.0146(14)
C14 0.039(3) 0.029(3) 0.025(4) 0.007(2) 0.005(2) 0.011(2)
C19B 0.033(3) 0.029(4) 0.023(3) 0.006(3) 0.007(2) 0.0106(14)
C35B 0.043(2) 0.0465(19) 0.0331(16) 0.0043(14) 0.0051(15) 0.0228(17)

loop_
_atom_type_symbol
_atom_type_description
_atom_type_scat_dispersion_real
_atom_type_scat_dispersion_imag
_atom_type_scat_source
C C 0.0181 0.0091 'International Tables Vol C Tables 4.2.6.8 and 6.1.1.4'
H H 0.0000 0.0000 'International Tables Vol C Tables 4.2.6.8 and 6.1.1.4'
Br Br -0.6763 1.2805 'International Tables Vol C Tables 4.2.6.8 and 6.1.1.4'
Fe Fe -1.1336 3.1974 'International Tables Vol C Tables 4.2.6.8 and 6.1.1.4'
N N 0.0311 0.0180 'International Tables Vol C Tables 4.2.6.8 and 6.1.1.4'
O O 0.0492 0.0322 'International Tables Vol C Tables 4.2.6.8 and 6.1.1.4'

loop_
_geom_angle_atom_site_label_1
_geom_angle_atom_site_label_2
_geom_angle_atom_site_label_3
_geom_angle
O1 Fe1 N1 84.84(7)
O1 Fe1 N2 87.53(6)
O1 Fe1 N3 95.15(7)
O1 Fe1 N4 92.66(8)
O2 Fe1 O1 176.05(7)
O2 Fe1 N1 93.55(7)
O2 Fe1 N2 88.77(7)
O2 Fe1 N3 85.74(7)
O2 Fe1 N4 91.12(8)
N1 Fe1 N2 86.14(7)
N1 Fe1 N3 168.92(7)
N3 Fe1 N2 82.79(7)
N4 Fe1 N1 97.84(8)
N4 Fe1 N2 176.01(8)
N4 Fe1 N3 93.22(8)
C1 O1 Fe1 120.42(13)
C32 O2 Fe1 126.05(14)
C7 N1 Fe1 124.22(15)
C7 N1 C14A 122(2)
C7 N1 C14B 121.0(16)
C14A N1 Fe1 114(2)
C14B N1 Fe1 114.6(15)
C16A N2 Fe1 110.0(2)
C17A N2 Fe1 113.3(2)
C17A N2 C16A 105.1(3)
C17A N2 C35A 108.2(3)
C35A N2 Fe1 113.5(3)
C35A N2 C16A 106.1(3)
C16B N2 Fe1 109.9(2)
C16B N2 C17B 106.5(3)
C16B N2 C35B 111.7(3)
C17B N2 Fe1 109.53(18)
C35B N2 Fe1 110.4(2)
C35B N2 C17B 108.6(3)
C20 N3 Fe1 126.06(15)
C20 N3 C19A 119.2(12)
C20 N3 C19B 121.0(8)
C19A N3 Fe1 114.1(12)
C19B N3 Fe1 112.8(8)
N5 N4 Fe1 126.42(17)
N6 N5 N4 178.0(3)
O1 C1 C2 118.6(2)
O1 C1 C6 123.05(19)
C2 C1 C6 118.3(2)
C1 C2 H2 119.2
C3 C2 C1 121.5(2)
C3 C2 H2 119.2
C2 C3 H3 120.5
C2 C3 C4 119.1(2)
C4 C3 H3 120.5
C3 C4 Br1 118.94(17)
C5 C4 Br1 119.42(18)
C5 C4 C3 121.6(2)
C4 C5 H5 119.9
C4 C5 C6 120.3(2)
C6 C5 H5 119.9
C1 C6 C7 121.68(19)
C5 C6 C1 118.7(2)
C5 C6 C7 119.4(2)
N1 C7 C6 120.8(2)
N1 C7 C8 121.5(2)
C6 C7 C8 117.56(19)
C9 C8 C7 121.4(2)
C9 C8 C13 119.4(2)
C13 C8 C7 119.2(2)
C8 C9 H9 120.1
C10 C9 C8 119.8(2)
C10 C9 H9 120.1
C9 C10 H10 119.8
C11 C10 C9 120.4(2)
C11 C10 H10 119.8
C10 C11 H11 120.0
C12 C11 C10 119.9(2)
C12 C11 H11 120.0
C11 C12 H12 119.9
C11 C12 C13 120.1(2)
C13 C12 H12 119.9
C8 C13 H13 119.8
C12 C13 C8 120.3(2)
C12 C13 H13 119.8
N3 C20 C21 120.79(19)
N3 C20 C27 121.9(2)
C27 C20 C21 117.31(18)
C22 C21 C20 121.6(2)
C22 C21 C26 118.9(2)
C26 C21 C20 119.5(2)
C21 C22 H22 119.8
C21 C22 C23 120.4(2)
C23 C22 H22 119.8
C22 C23 H23 119.9
C24 C23 C22 120.3(2)
C24 C23 H23 119.9
C23 C24 H24 120.3
C25 C24 C23 119.3(2)
C25 C24 H24 120.3
C24 C25 H25 119.5
C24 C25 C26 121.0(2)
C26 C25 H25 119.5
C21 C26 H26 119.9
C25 C26 C21 120.1(2)
C25 C26 H26 119.9
C28 C27 C20 118.4(2)
C28 C27 C32 119.0(2)
C32 C27 C20 122.53(19)
C27 C28 H28 119.8
C29 C28 C27 120.5(2)
C29 C28 H28 119.8
C28 C29 Br2 119.82(19)
C28 C29 C30 121.2(2)
C30 C29 Br2 119.00(17)
C29 C30 H30 120.3
C31 C30 C29 119.4(2)
C31 C30 H30 120.3
C30 C31 H31 119.1
C30 C31 C32 121.8(2)
C32 C31 H31 119.1
O2 C32 C27 123.91(19)
O2 C32 C31 118.0(2)
C31 C32 C27 118.1(2)
N1 C14A H14A 109.8
N1 C14A H14B 109.8
N1 C14A C15A 109(3)
H14A C14A H14B 108.3
C15A C14A H14A 109.8
C15A C14A H14B 109.8
C14A C15A H15A 108.3
C14A C15A H15B 108.3
H15A C15A H15B 107.4
C16A C15A C14A 116.1(19)
C16A C15A H15A 108.3
C16A C15A H15B 108.3
N2 C16A H16A 108.0
N2 C16A H16B 108.0
C15A C16A N2 117.2(12)
C15A C16A H16A 108.0
C15A C16A H16B 108.0
H16A C16A H16B 107.2
N2 C17A H17A 108.4
N2 C17A H17B 108.5
N2 C17A C18A 115.3(5)
H17A C17A H17B 107.5
C18A C17A H17A 108.4
C18A C17A H17B 108.4
C17A C18A H18A 108.5
C17A C18A H18B 108.5
H18A C18A H18B 107.5
C19A C18A C17A 115.1(12)
C19A C18A H18A 108.5
C19A C18A H18B 108.5
N3 C19A C18A 110.6(15)
N3 C19A H19A 109.5
N3 C19A H19B 109.5
C18A C19A H19A 109.5
C18A C19A H19B 109.5
H19A C19A H19B 108.1
N2 C35A H35A 109.5
N2 C35A H35B 109.5
N2 C35A H35C 109.5
H35A C35A H35B 109.5
H35A C35A H35C 109.5
H35B C35A H35C 109.5
N1 C14B H14C 109.5
N1 C14B H14D 109.5
N1 C14B C15B 111(2)
H14C C14B H14D 108.1
C15B C14B H14C 109.5
C15B C14B H14D 109.5
C14B C15B H15C 108.1
C14B C15B H15D 108.1
H15C C15B H15D 107.3
C16B C15B C14B 116.7(15)
C16B C15B H15C 108.1
C16B C15B H15D 108.1
N2 C16B C15B 117.8(8)
N2 C16B H16C 107.9
N2 C16B H16D 107.9
C15B C16B H16C 107.9
C15B C16B H16D 107.9
H16C C16B H16D 107.2
N2 C17B H17C 107.9
N2 C17B H17D 107.9
N2 C17B C14 117.4(4)
H17C C17B H17D 107.2
C14 C17B H17C 107.9
C14 C17B H17D 107.9
C17B C14 H14E 108.5
C17B C14 H14F 108.5
H14E C14 H14F 107.5
C19B C14 C17B 115.2(9)
C19B C14 H14E 108.5
C19B C14 H14F 108.5
N3 C19B C14 108.3(9)
N3 C19B H19C 110.0
N3 C19B H19D 110.0
C14 C19B H19C 110.0
C14 C19B H19D 110.0
H19C C19B H19D 108.4
N2 C35B H35D 109.5
N2 C35B H35E 109.5
N2 C35B H35F 109.5
H35D C35B H35E 109.5
H35D C35B H35F 109.5
H35E C35B H35F 109.5

loop_
_geom_bond_atom_site_label_1
_geom_bond_atom_site_label_2
_geom_bond_distance
Br1 C4 1.911(2)
Br2 C29 1.910(2)
Fe1 O1 1.9561(15)
Fe1 O2 1.9362(16)
Fe1 N1 2.1039(19)
Fe1 N2 2.2949(19)
Fe1 N3 2.1104(19)
Fe1 N4 2.016(2)
O1 C1 1.317(3)
O2 C32 1.310(3)
N1 C7 1.296(3)
N1 C14A 1.49(6)
N1 C14B 1.46(4)
N2 C16A 1.539(6)
N2 C17A 1.462(6)
N2 C35A 1.492(6)
N2 C16B 1.451(5)
N2 C17B 1.505(4)
N2 C35B 1.466(5)
N3 C20 1.296(3)
N3 C19A 1.47(3)
N3 C19B 1.48(2)
N4 N5 1.198(3)
N5 N6 1.161(4)
C1 C2 1.408(3)
C1 C6 1.424(3)
C2 H2 0.9500
C2 C3 1.378(3)
C3 H3 0.9500
C3 C4 1.379(3)
C4 C5 1.374(3)
C5 H5 0.9500
C5 C6 1.408(3)
C6 C7 1.477(3)
C7 C8 1.500(3)
C8 C9 1.392(3)
C8 C13 1.395(3)
C9 H9 0.9500
C9 C10 1.389(4)
C10 H10 0.9500
C10 C11 1.388(4)
C11 H11 0.9500
C11 C12 1.380(4)
C12 H12 0.9500
C12 C13 1.387(4)
C13 H13 0.9500
C20 C21 1.496(3)
C20 C27 1.478(3)
C21 C22 1.383(3)
C21 C26 1.391(3)
C22 H22 0.9500
C22 C23 1.384(4)
C23 H23 0.9500
C23 C24 1.382(4)
C24 H24 0.9500
C24 C25 1.371(4)
C25 H25 0.9500
C25 C26 1.376(4)
C26 H26 0.9500
C27 C28 1.411(3)
C27 C32 1.422(3)
C28 H28 0.9500
C28 C29 1.372(3)
C29 C30 1.389(4)
C30 H30 0.9500
C30 C31 1.370(4)
C31 H31 0.9500
C31 C32 1.412(3)
C14A H14A 0.9900
C14A H14B 0.9900
C14A C15A 1.533(7)
C15A H15A 0.9900
C15A H15B 0.9900
C15A C16A 1.512(13)
C16A H16A 0.9900
C16A H16B 0.9900
C17A H17A 0.9900
C17A H17B 0.9900
C17A C18A 1.524(8)
C18A H18A 0.9900
C18A H18B 0.9900
C18A C19A 1.519(8)
C19A H19A 0.9900
C19A H19B 0.9900
C35A H35A 0.9800
C35A H35B 0.9800
C35A H35C 0.9800
C14B H14C 0.9900
C14B H14D 0.9900
C14B C15B 1.533(6)
C15B H15C 0.9900
C15B H15D 0.9900
C15B C16B 1.514(11)
C16B H16C 0.9900
C16B H16D 0.9900
C17B H17C 0.9900
C17B H17D 0.9900
C17B C14 1.523(6)
C14 H14E 0.9900
C14 H14F 0.9900
C14 C19B 1.520(7)
C19B H19C 0.9900
C19B H19D 0.9900
C35B H35D 0.9800
C35B H35E 0.9800
C35B H35F 0.9800

loop_
_geom_torsion_atom_site_label_1
_geom_torsion_atom_site_label_2
_geom_torsion_atom_site_label_3
_geom_torsion_atom_site_label_4
_geom_torsion
Br1 C4 C5 C6 -177.36(16)
Br2 C29 C30 C31 -179.77(18)
Fe1 O1 C1 C2 141.59(16)
Fe1 O1 C1 C6 -40.0(3)
Fe1 O2 C32 C27 -33.0(3)
Fe1 O2 C32 C31 148.71(17)
Fe1 N1 C7 C6 4.4(3)
Fe1 N1 C7 C8 179.86(15)
Fe1 N1 C14A C15A -74(4)
Fe1 N1 C14B C15B -74(3)
Fe1 N2 C16A C15A 57.3(13)
Fe1 N2 C17A C18A -65.3(6)
Fe1 N2 C16B C15B -63.3(9)
Fe1 N2 C17B C14 60.5(4)
Fe1 N3 C20 C21 -172.02(14)
Fe1 N3 C20 C27 8.6(3)
Fe1 N3 C19A C18A -80.7(18)
Fe1 N3 C19B C14 -78.4(11)
O1 C1 C2 C3 -175.2(2)
O1 C1 C6 C5 176.32(19)
O1 C1 C6 C7 -8.1(3)
N1 C7 C8 C9 99.0(3)
N1 C7 C8 C13 -80.6(3)
N1 C14A C15A C16A 68(4)
N1 C14B C15B C16B 18(3)
N2 C17A C18A C19A 51.1(15)
N2 C17B C14 C19B -62.2(10)
N3 C20 C21 C22 -97.1(3)
N3 C20 C21 C26 81.6(3)
N3 C20 C27 C28 -170.2(2)
N3 C20 C27 C32 13.6(3)
C1 C2 C3 C4 -2.0(3)
C1 C6 C7 N1 26.0(3)
C1 C6 C7 C8 -149.6(2)
C2 C1 C6 C5 -5.2(3)
C2 C1 C6 C7 170.37(19)
C2 C3 C4 Br1 178.32(16)
C2 C3 C4 C5 -3.6(3)
C3 C4 C5 C6 4.6(3)
C4 C5 C6 C1 0.0(3)
C4 C5 C6 C7 -175.7(2)
C5 C6 C7 N1 -158.4(2)
C5 C6 C7 C8 25.9(3)
C6 C1 C2 C3 6.3(3)
C6 C7 C8 C9 -85.4(3)
C6 C7 C8 C13 95.0(2)
C7 N1 C14A C15A 107(3)
C7 N1 C14B C15B 102(2)
C7 C8 C9 C10 179.0(2)
C7 C8 C13 C12 -179.5(2)
C8 C9 C10 C11 0.6(3)
C9 C8 C13 C12 0.9(3)
C9 C10 C11 C12 0.8(4)
C10 C11 C12 C13 -1.3(4)
C11 C12 C13 C8 0.5(4)
C13 C8 C9 C10 -1.4(3)
C20 N3 C19A C18A 90.6(17)
C20 N3 C19B C14 104.1(10)
C20 C21 C22 C23 178.3(2)
C20 C21 C26 C25 -178.5(3)
C20 C27 C28 C29 -178.0(2)
C20 C27 C32 O2 -2.3(3)
C20 C27 C32 C31 175.9(2)
C21 C20 C27 C28 10.4(3)
C21 C20 C27 C32 -165.78(19)
C21 C22 C23 C24 0.4(4)
C22 C21 C26 C25 0.2(4)
C22 C23 C24 C25 -0.4(4)
C23 C24 C25 C26 0.3(5)
C24 C25 C26 C21 -0.2(5)
C26 C21 C22 C23 -0.3(4)
C27 C20 C21 C22 82.3(3)
C27 C20 C21 C26 -99.0(3)
C27 C28 C29 Br2 -178.33(16)
C27 C28 C29 C30 1.8(3)
C28 C27 C32 O2 -178.5(2)
C28 C27 C32 C31 -0.2(3)
C28 C29 C30 C31 0.1(4)
C29 C30 C31 C32 -2.1(4)
C30 C31 C32 O2 -179.5(2)
C30 C31 C32 C27 2.1(3)
C32 C27 C28 C29 -1.7(3)
C14A N1 C7 C6 -177.5(16)
C14A N1 C7 C8 -2.0(16)
C14A C15A C16A N2 -64(3)
C16A N2 C17A C18A 174.6(6)
C17A N2 C16A C15A 179.6(13)
C17A C18A C19A N3 25(2)
C19A N3 C20 C21 17.9(7)
C19A N3 C20 C27 -161.5(6)
C35A N2 C16A C15A -65.9(13)
C35A N2 C17A C18A 61.5(6)
C14B N1 C7 C6 -171.0(11)
C14B N1 C7 C8 4.5(12)
C14B C15B C16B N2 57(2)
C16B N2 C17B C14 179.3(4)
C17B N2 C16B C15B 178.1(9)
C17B C14 C19B N3 66.1(13)
C19B N3 C20 C21 5.1(5)
C19B N3 C20 C27 -174.2(4)
C35B N2 C16B C15B 59.6(10)
C35B N2 C17B C14 -60.2(5)

loop_
_smtbx_masks_void_nr
_smtbx_masks_void_average_x
_smtbx_masks_void_average_y
_smtbx_masks_void_average_z
_smtbx_masks_void_volume
_smtbx_masks_void_count_electrons
1 -0.120 0.500 0.500 151.0 37.8
